data_7113037
loop_
_publ_author_name
'Hall, Justin W.'
'Yang, Xiaoping'
'Jones, Richard A.'

_publ_section_title
;
 Syntheses and structures of the tetra-phosphine complexes
 trans-MCl2(PH3)4 (M = Ru, Os).
;
_journal_issue 33
_journal_name_full 'Chemical communications (Cambridge, England)'
_journal_page_first 6168
_journal_page_last 6170
_journal_paper_doi 10.1039/c0cc01231a
_journal_volume 46
_journal_year 2010
_chemical_formula_moiety 'Cl2 H12 P4 Ru'
_chemical_formula_sum 'Cl2 H12 P4 Ru'
_chemical_formula_weight 307.97
_chemical_name_systematic trans-dichloridotetraphosphaneruthenium
_space_group_IT_number 136
_symmetry_cell_setting tetragonal
_symmetry_Int_Tables_number 136
_symmetry_space_group_name_Hall '-P 4n 2n'
_symmetry_space_group_name_H-M 'P 42/m n m'
_atom_sites_solution_hydrogens geom
_atom_sites_solution_primary direct
_atom_sites_solution_secondary difmap
_audit_creation_method SHELXL-97
_cell_angle_alpha 90.00
_cell_angle_beta 90.00
_cell_angle_gamma 90.00
_cell_formula_units_Z 2
_cell_length_a 6.5817(9)
_cell_length_b 6.5817(9)
_cell_length_c 11.726(2)
_cell_measurement_reflns_used 593
_cell_measurement_temperature 153(1)
_cell_measurement_theta_max 27.48
_cell_measurement_theta_min 2.91
_cell_volume 507.96(13)
_computing_cell_refinement 'Collect software, Nonius B.V. 1998'
_computing_data_collection 'Collect software, Nonius B.V. 1998'
_computing_data_reduction 'Denzo (Otwinoski and Minor, 1997)'
_computing_molecular_graphics 'XP SHELXTL/PC v5.1, Bruker AXS'
_computing_structure_refinement 'XL SHELXTL/PC v5.1, Bruker AXS'
_computing_structure_solution 'XS SHELXTL/PC v5.1, Bruker AXS'
_diffrn_ambient_temperature 153(1)
_diffrn_detector_area_resol_mean 9
_diffrn_measured_fraction_theta_full 0.980
_diffrn_measured_fraction_theta_max 0.980
_diffrn_measurement_device_type 'Nonius KappaCCD'
_diffrn_measurement_method '\f-scans and \w-scans to fill asymmetric unit'
_diffrn_radiation_monochromator graphite
_diffrn_radiation_probe x-ray
_diffrn_radiation_type MoK\a
_diffrn_radiation_wavelength 0.71073
_diffrn_reflns_av_R_equivalents 0.0224
_diffrn_reflns_av_sigmaI/netI 0.0313
_diffrn_reflns_limit_h_max 8
_diffrn_reflns_limit_h_min -8
_diffrn_reflns_limit_k_max 6
_diffrn_reflns_limit_k_min -6
_diffrn_reflns_limit_l_max 14
_diffrn_reflns_limit_l_min -14
_diffrn_reflns_number 996
_diffrn_reflns_theta_full 27.48
_diffrn_reflns_theta_max 27.48
_diffrn_reflns_theta_min 3.55
_diffrn_source 'fine-focus sealed tube'
_diffrn_source_type 'Nonius KappaCCD'
_diffrn_standards_number 0
_exptl_absorpt_coefficient_mu 2.616
_exptl_absorpt_correction_T_max 0.880
_exptl_absorpt_correction_T_min 0.783
_exptl_absorpt_correction_type multi-scan
_exptl_absorpt_process_details 'Scalepack (Otwinoski and Minor, 1997)'
_exptl_crystal_colour 'intense yellow'
_exptl_crystal_density_diffrn 2.013
_exptl_crystal_density_method 'not measured'
_exptl_crystal_description 'clear tetragonal crystals'
_exptl_crystal_F_000 300
_exptl_crystal_recrystallization_method 'crystallized from methanol at -50 \%C'
_exptl_crystal_size_max 0.10
_exptl_crystal_size_mid 0.05
_exptl_crystal_size_min 0.05
_refine_diff_density_max 0.225
_refine_diff_density_min -0.484
_refine_diff_density_rms 0.066
_refine_ls_extinction_method none
_refine_ls_goodness_of_fit_ref 1.114
_refine_ls_hydrogen_treatment mixed
_refine_ls_matrix_type full
_refine_ls_number_parameters 26
_refine_ls_number_reflns 339
_refine_ls_number_restraints 27
_refine_ls_restrained_S_all 1.069
_refine_ls_R_factor_all 0.0190
_refine_ls_R_factor_gt 0.0160
_refine_ls_shift/su_max 0.000
_refine_ls_shift/su_mean 0.000
_refine_ls_structure_factor_coef Fsqd
_refine_ls_weighting_details 'calc w=1/[\s^2^(Fo^2^)+(0.0000P)^2^+0.1820P] where P=(Fo^2^+2Fc^2^)/3'
_refine_ls_weighting_scheme calc
_refine_ls_wR_factor_gt 0.0364
_refine_ls_wR_factor_ref 0.0373
_reflns_number_gt 313
_reflns_number_total 339
_reflns_threshold_expression >2sigma(I)
_cod_data_source_file c0cc01231a.txt
_cod_data_source_block trans-RuCl2(PH3)4
_cod_database_code 7113037

loop_
_symmetry_equiv_pos_as_xyz
'x, y, z'
'-y+1/2, x+1/2, z+1/2'
'-x, -y, z'
'y+1/2, -x+1/2, z+1/2'
'x+1/2, -y+1/2, -z+1/2'
'y, x, -z'
'-x+1/2, y+1/2, -z+1/2'
'-y, -x, -z'
'-x, -y, -z'
'y-1/2, -x-1/2, -z-1/2'
'x, y, -z'
'-y-1/2, x-1/2, -z-1/2'
'-x-1/2, y-1/2, z-1/2'
'-y, -x, z'
'x-1/2, -y-1/2, z-1/2'
'y, x, z'

loop_
_atom_site_label
_atom_site_type_symbol
_atom_site_fract_x
_atom_site_fract_y
_atom_site_fract_z
_atom_site_U_iso_or_equiv
_atom_site_adp_type
_atom_site_occupancy
_atom_site_symmetry_multiplicity
_atom_site_calc_flag
_atom_site_refinement_flags
_atom_site_disorder_assembly
_atom_site_disorder_group
Ru1 Ru 0.5000 0.5000 0.0000 0.02161(14) Uani 1 8 d SD . .
Cl1 Cl 0.23920(9) 0.23920(9) 0.0000 0.0365(2) Uani 1 4 d S . .
P1 P 0.67916(7) 0.32084(7) 0.13618(5) 0.03079(19) Uani 1 2 d SD . .
H1 H 0.6471(15) 0.3529(15) 0.2405(9) 0.053(8) Uiso 0.77(3) 2 d SPD A 1
H2 H 0.8699(16) 0.3328(13) 0.1398(9) 0.053(8) Uiso 0.77(3) 1 d PD A 1
H1Z H 0.8090(11) 0.1910(11) 0.1063(12) 0.053(8) Uiso 0.23(3) 2 d SPD A 2
H2Z H 0.7890(10) 0.414(2) 0.2069(7) 0.053(8) Uiso 0.23(3) 1 d PD A 2

loop_
_atom_site_aniso_label
_atom_site_aniso_U_11
_atom_site_aniso_U_22
_atom_site_aniso_U_33
_atom_site_aniso_U_23
_atom_site_aniso_U_13
_atom_site_aniso_U_12
Ru1 0.02218(16) 0.02218(16) 0.0205(2) 0.000 0.000 0.00075(13)
Cl1 0.0340(3) 0.0340(3) 0.0414(5) 0.000 0.000 -0.0105(4)
P1 0.0324(2) 0.0324(2) 0.0276(3) 0.00396(19) -0.00396(19) 0.0028(2)

loop_
_atom_type_symbol
_atom_type_description
_atom_type_scat_dispersion_real
_atom_type_scat_dispersion_imag
_atom_type_scat_source
Cl Cl 0.1484 0.1585 'International Tables Vol C Tables 4.2.6.8 and 6.1.1.4'
P P 0.1023 0.0942 'International Tables Vol C Tables 4.2.6.8 and 6.1.1.4'
Ru Ru -1.2594 0.8363 'International Tables Vol C Tables 4.2.6.8 and 6.1.1.4'
H H 0.0000 0.0000 'International Tables Vol C Tables 4.2.6.8 and 6.1.1.4'

loop_
_geom_angle_atom_site_label_1
_geom_angle_atom_site_label_2
_geom_angle_atom_site_label_3
_geom_angle
_geom_angle_site_symmetry_1
_geom_angle_site_symmetry_3
P1 Ru1 P1 92.48(3) . 3_665
P1 Ru1 P1 180.0 . 9_665
P1 Ru1 P1 87.52(3) 3_665 9_665
P1 Ru1 P1 87.52(3) . 11
P1 Ru1 P1 180.0 3_665 11
P1 Ru1 P1 92.48(3) 9_665 11
P1 Ru1 Cl1 90.0 . .
P1 Ru1 Cl1 90.0 3_665 .
P1 Ru1 Cl1 90.0 9_665 .
P1 Ru1 Cl1 90.0 11 .
P1 Ru1 Cl1 90.0 . 9_665
P1 Ru1 Cl1 90.0 3_665 9_665
P1 Ru1 Cl1 90.0 9_665 9_665
P1 Ru1 Cl1 90.0 11 9_665
Cl1 Ru1 Cl1 180.0 . 9_665
Ru1 P1 H1 120.1(6) . .
Ru1 P1 H2 120.1(6) . .
H1 P1 H2 97.1(8) . .
Ru1 P1 H1Z 120.1(6) . .
H1 P1 H1Z 119.9(12) . .
H2 P1 H1Z 51.3(3) . .
Ru1 P1 H2Z 120.1(6) . .
H1 P1 H2Z 51.3(3) . .
H2 P1 H2Z 51.3(4) . .
H1Z P1 H2Z 97.1(8) . .

loop_
_geom_bond_atom_site_label_1
_geom_bond_atom_site_label_2
_geom_bond_distance
_geom_bond_site_symmetry_2
Ru1 P1 2.3088(7) .
Ru1 P1 2.3088(7) 3_665
Ru1 P1 2.3088(7) 9_665
Ru1 P1 2.3088(7) 11
Ru1 Cl1 2.4275(9) .
Ru1 Cl1 2.4275(9) 9_665
P1 H1 1.259(10) .
P1 H2 1.259(10) .
P1 H1Z 1.259(10) .
P1 H2Z 1.259(10) .
